data_7154006
loop_
_publ_author_name
'Matovic, R.'
'Bihelovic, F.'
'Gruden-Pavlovic, M'
'Saicic, R. N.'

_publ_section_title
;
 Total synthesis and biological evaluation of
 atrop-O-benzyl-desmethylabyssomicin C.
;
_journal_issue 39
_journal_name_full 'Organic &amp; biomolecular chemistry'
_journal_page_first 7682
_journal_page_last 7685
_journal_paper_doi 10.1039/c4ob01436g
_journal_volume 12
_journal_year 2014
_chemical_formula_sum 'C9 H11 I O3'
_chemical_formula_weight 294.08
_chemical_name_systematic
;
 ?
;
_space_group_IT_number 2
_symmetry_cell_setting triclinic
_symmetry_space_group_name_Hall '-P 1'
_symmetry_space_group_name_H-M 'P -1'
_atom_sites_solution_hydrogens geom
_atom_sites_solution_primary direct
_atom_sites_solution_secondary difmap
_audit_creation_method SHELXL-97
_cell_angle_alpha 104.034(6)
_cell_angle_beta 112.572(5)
_cell_angle_gamma 100.066(6)
_cell_formula_units_Z 2
_cell_length_a 7.6999(5)
_cell_length_b 8.0494(6)
_cell_length_c 9.5070(7)
_cell_measurement_reflns_used 2677
_cell_measurement_temperature 295(2)
_cell_measurement_theta_max 28.9420
_cell_measurement_theta_min 2.9939
_cell_volume 503.71(7)
_computing_cell_refinement
;
CrysAlis RED, Oxford Diffraction Ltd.,
Version 1.171.32.24 (release 21-04-2008 CrysAlis171 .NET)
(compiled Apr 21 2008,18:23:10)
;
_computing_data_collection
;
CrysAlis CCD, Oxford Diffraction Ltd.,
Version 1.171.32.24 (release 21-04-2008 CrysAlis171 .NET)
(compiled Apr 21 2008,18:23:10)
;
_computing_data_reduction
;
CrysAlis RED, Oxford Diffraction Ltd.,
Version 1.171.32.24 (release 21-04-2008 CrysAlis171 .NET)
(compiled Apr 21 2008,18:23:10)
;
_computing_structure_refinement 'SHELXL-97 (Sheldrick, 1997)'
_diffrn_ambient_temperature 295(2)
_diffrn_detector_area_resol_mean 16.3280
_diffrn_measured_fraction_theta_full 0.997
_diffrn_measured_fraction_theta_max 0.997
_diffrn_measurement_method '\w scans'
_diffrn_radiation_monochromator graphite
_diffrn_radiation_source 'Enhance (Mo) X-ray Source'
_diffrn_radiation_type MoK\a
_diffrn_radiation_wavelength 0.71073
_diffrn_reflns_av_R_equivalents 0.0185
_diffrn_reflns_av_sigmaI/netI 0.0248
_diffrn_reflns_limit_h_max 9
_diffrn_reflns_limit_h_min -9
_diffrn_reflns_limit_k_max 9
_diffrn_reflns_limit_k_min -5
_diffrn_reflns_limit_l_max 11
_diffrn_reflns_limit_l_min -11
_diffrn_reflns_number 4135
_diffrn_reflns_theta_full 24.99
_diffrn_reflns_theta_max 24.99
_diffrn_reflns_theta_min 3.00
_exptl_absorpt_coefficient_mu 3.152
_exptl_absorpt_correction_T_max 1.00000
_exptl_absorpt_correction_T_min 0.56619
_exptl_absorpt_correction_type multi-scan
_exptl_absorpt_process_details
;
CrysAlis RED, Oxford Diffraction Ltd.,
Version 1.171.32.24 (release 21-04-2008 CrysAlis171 .NET)
(compiled Apr 21 2008,18:23:10)
Empirical absorption correction using spherical harmonics,
 implemented in SCALE3 ABSPACK scaling algorithm.
;
_exptl_crystal_colour COLOURLESS
_exptl_crystal_density_diffrn 1.939
_exptl_crystal_density_method 'not measured'
_exptl_crystal_description PRISM
_exptl_crystal_F_000 284
_exptl_crystal_size_max 0.17
_exptl_crystal_size_mid 0.14
_exptl_crystal_size_min 0.11
_refine_diff_density_max 2.436
_refine_diff_density_min -2.034
_refine_diff_density_rms 0.120
_refine_ls_extinction_coef 0.0091(16)
_refine_ls_extinction_expression Fc^*^=kFc[1+0.001xFc^2^\l^3^/sin(2\q)]^-1/4^
_refine_ls_extinction_method SHELXL
_refine_ls_goodness_of_fit_ref 1.085
_refine_ls_hydrogen_treatment constr
_refine_ls_matrix_type full
_refine_ls_number_parameters 120
_refine_ls_number_reflns 1769
_refine_ls_number_restraints 0
_refine_ls_restrained_S_all 1.085
_refine_ls_R_factor_all 0.0593
_refine_ls_R_factor_gt 0.0501
_refine_ls_shift/su_max 0.000
_refine_ls_shift/su_mean 0.000
_refine_ls_structure_factor_coef Fsqd
_refine_ls_weighting_details 'calc w=1/[\s^2^(Fo^2^)+(0.0162P)^2^+4.4227P] where P=(Fo^2^+2Fc^2^)/3'
_refine_ls_weighting_scheme calc
_refine_ls_wR_factor_gt 0.1039
_refine_ls_wR_factor_ref 0.1076
_reflns_number_gt 1500
_reflns_number_total 1769
_reflns_threshold_expression >2sigma(I)
_cod_data_source_file c4ob01436g2.cif
_cod_data_source_block mat
_cod_depositor_comments
;
The following automatic conversions were performed:

'_refine_ls_hydrogen_treatment' value 'CONSTR' changed to 'constr'
according to
/usr/data/users/saulius/crontab/automatic-downloads/rss-feeds/RSC/lib/dictionaries/cif_core.dic
dictionary named 'cif_core.dic' version 2.4.2 from 2011-04-26.

Automatic conversion script
Id: cif_fix_values 2281 2013-09-26 08:29:07Z andrius 

 Adding full bibliography for 7154006.cif.
;
_cod_original_cell_volume 503.72(6)
_cod_database_code 7154006

loop_
_symmetry_equiv_pos_as_xyz
'x, y, z'
'-x, -y, -z'

loop_
_atom_site_label
_atom_site_type_symbol
_atom_site_fract_x
_atom_site_fract_y
_atom_site_fract_z
_atom_site_U_iso_or_equiv
_atom_site_adp_type
_atom_site_occupancy
_atom_site_symmetry_multiplicity
_atom_site_calc_flag
_atom_site_refinement_flags
I I 0.68490(9) 0.37847(10) 0.42235(7) 0.0695(3) Uani 1 1 d .
O2 O 0.9658(6) 0.4721(6) 0.8224(5) 0.0332(10) Uani 1 1 d .
O3 O 1.2841(7) 0.6221(6) 0.9647(6) 0.0438(12) Uani 1 1 d .
O4 O 1.3317(6) 0.2994(7) 0.7829(5) 0.0385(11) Uani 1 1 d .
H4 H 1.4382 0.3252 0.8621 0.058 Uiso 1 1 calc R
C5 C 0.9810(9) 0.1880(8) 0.6905(7) 0.0287(14) Uani 1 1 d .
H5 H 0.9815 0.2050 0.5920 0.034 Uiso 1 1 calc R
C6 C 1.1810(8) 0.2946(8) 0.8328(7) 0.0261(13) Uani 1 1 d .
C7 C 0.9251(10) -0.0084(9) 0.6636(9) 0.0416(17) Uani 1 1 d .
H7 H 0.8119 -0.0837 0.5716 0.050 Uiso 1 1 calc R
C8 C 1.2196(10) 0.2222(9) 0.9733(8) 0.0365(15) Uani 1 1 d .
H8A H 1.1227 0.2361 1.0133 0.044 Uiso 1 1 calc R
H8B H 1.3491 0.2908 1.0611 0.044 Uiso 1 1 calc R
C9 C 1.1582(9) 0.4811(9) 0.8833(7) 0.0314(14) Uani 1 1 d .
C10 C 0.8446(9) 0.2849(9) 0.7351(8) 0.0318(14) Uani 1 1 d .
H10 H 0.8125 0.2378 0.8108 0.038 Uiso 1 1 calc R
C11 C 1.2088(12) 0.0253(10) 0.9191(9) 0.0491(19) Uani 1 1 d .
H11A H 1.3248 0.0146 0.9045 0.059 Uiso 1 1 calc R
H11B H 1.2081 -0.0236 1.0027 0.059 Uiso 1 1 calc R
C12 C 1.0305(11) -0.0797(10) 0.7659(10) 0.0486(19) Uani 1 1 d .
H12 H 0.9895 -0.2036 0.7394 0.058 Uiso 1 1 calc R
C13 C 0.6552(10) 0.2768(10) 0.6011(9) 0.0440(18) Uani 1 1 d .
H13A H 0.5863 0.3436 0.6487 0.053 Uiso 1 1 calc R
H13B H 0.5732 0.1528 0.5479 0.053 Uiso 1 1 calc R

loop_
_atom_site_aniso_label
_atom_site_aniso_U_11
_atom_site_aniso_U_22
_atom_site_aniso_U_33
_atom_site_aniso_U_23
_atom_site_aniso_U_13
_atom_site_aniso_U_12
I 0.0572(4) 0.1209(7) 0.0470(4) 0.0449(4) 0.0212(3) 0.0470(4)
O2 0.034(2) 0.028(2) 0.034(2) 0.007(2) 0.012(2) 0.013(2)
O3 0.040(3) 0.033(3) 0.043(3) 0.007(2) 0.010(2) 0.005(2)
O4 0.029(2) 0.056(3) 0.035(2) 0.016(2) 0.018(2) 0.015(2)
C5 0.027(3) 0.033(4) 0.026(3) 0.008(3) 0.011(3) 0.012(3)
C6 0.025(3) 0.026(3) 0.025(3) 0.008(3) 0.011(3) 0.007(3)
C7 0.037(4) 0.034(4) 0.047(4) 0.001(3) 0.021(3) 0.009(3)
C8 0.040(4) 0.044(4) 0.028(3) 0.016(3) 0.012(3) 0.019(3)
C9 0.034(3) 0.038(4) 0.026(3) 0.016(3) 0.013(3) 0.013(3)
C10 0.031(3) 0.033(4) 0.034(3) 0.012(3) 0.015(3) 0.013(3)
C11 0.064(5) 0.048(5) 0.053(5) 0.030(4) 0.029(4) 0.031(4)
C12 0.053(5) 0.030(4) 0.066(5) 0.012(4) 0.031(4) 0.015(4)
C13 0.028(3) 0.046(4) 0.053(4) 0.017(4) 0.012(3) 0.012(3)

loop_
_atom_type_symbol
_atom_type_description
_atom_type_scat_dispersion_real
_atom_type_scat_dispersion_imag
_atom_type_scat_source
C C 0.0033 0.0016 'International Tables Vol C Tables 4.2.6.8 and 6.1.1.4'
H H 0.0000 0.0000 'International Tables Vol C Tables 4.2.6.8 and 6.1.1.4'
O O 0.0106 0.0060 'International Tables Vol C Tables 4.2.6.8 and 6.1.1.4'
I I -0.4742 1.8119 'International Tables Vol C Tables 4.2.6.8 and 6.1.1.4'

loop_
_geom_angle_atom_site_label_1
_geom_angle_atom_site_label_2
_geom_angle_atom_site_label_3
_geom_angle
C9 O2 C10 109.7(5)
C6 O4 H4 109.5
C6 C5 C10 101.8(5)
C6 C5 C7 114.1(5)
C10 C5 C7 114.3(5)
C6 C5 H5 108.8
C10 C5 H5 108.8
C7 C5 H5 108.8
O4 C6 C5 110.7(5)
O4 C6 C8 112.2(5)
C5 C6 C8 111.3(5)
O4 C6 C9 110.6(5)
C5 C6 C9 102.6(5)
C8 C6 C9 109.2(5)
C12 C7 C5 122.6(7)
C12 C7 H7 118.7
C5 C7 H7 118.7
C6 C8 C11 110.8(5)
C6 C8 H8A 109.5
C11 C8 H8A 109.5
C6 C8 H8B 109.5
C11 C8 H8B 109.5
H8A C8 H8B 108.1
O3 C9 O2 120.9(6)
O3 C9 C6 128.7(6)
O2 C9 C6 110.3(5)
O2 C10 C13 109.2(5)
O2 C10 C5 104.7(5)
C13 C10 C5 118.5(6)
O2 C10 H10 108.0
C13 C10 H10 108.0
C5 C10 H10 108.0
C12 C11 C8 111.6(6)
C12 C11 H11A 109.3
C8 C11 H11A 109.3
C12 C11 H11B 109.3
C8 C11 H11B 109.3
H11A C11 H11B 108.0
C7 C12 C11 124.2(7)
C7 C12 H12 117.9
C11 C12 H12 117.9
C10 C13 I 115.5(5)
C10 C13 H13A 108.4
I C13 H13A 108.4
C10 C13 H13B 108.4
I C13 H13B 108.4
H13A C13 H13B 107.5

loop_
_geom_bond_atom_site_label_1
_geom_bond_atom_site_label_2
_geom_bond_distance
I C13 2.125(8)
O2 C9 1.349(7)
O2 C10 1.462(8)
O3 C9 1.200(8)
O4 C6 1.410(7)
O4 H4 0.8200
C5 C6 1.521(8)
C5 C10 1.535(8)
C5 C7 1.494(9)
C5 H5 0.9800
C6 C8 1.531(8)
C6 C9 1.524(9)
C7 C12 1.326(10)
C7 H7 0.9300
C8 C11 1.519(10)
C8 H8A 0.9700
C8 H8B 0.9700
C10 C13 1.502(9)
C10 H10 0.9800
C11 C12 1.478(11)
C11 H11A 0.9700
C11 H11B 0.9700
C12 H12 0.9300
C13 H13A 0.9700
C13 H13B 0.9700

loop_
_geom_hbond_atom_site_label_D
_geom_hbond_atom_site_label_H
_geom_hbond_atom_site_label_A
_geom_hbond_distance_DH
_geom_hbond_distance_HA
_geom_hbond_distance_DA
_geom_hbond_angle_DHA
_geom_hbond_site_symmetry_A
O4 H4 O3 0.82 2.03 2.841(7) 172.1 2_867

loop_
_geom_torsion_atom_site_label_1
_geom_torsion_atom_site_label_2
_geom_torsion_atom_site_label_3
_geom_torsion_atom_site_label_4
_geom_torsion
C10 C5 C6 O4 -147.8(5)
C7 C5 C6 O4 88.6(6)
C10 C5 C6 C8 86.7(6)
C7 C5 C6 C8 -36.9(7)
C10 C5 C6 C9 -29.9(6)
C7 C5 C6 C9 -153.5(5)
C6 C5 C7 C12 7.2(9)
C10 C5 C7 C12 -109.3(8)
O4 C6 C8 C11 -66.7(7)
C5 C6 C8 C11 57.9(7)
C9 C6 C8 C11 170.4(6)
C10 O2 C9 O3 -177.4(6)
C10 O2 C9 C6 2.7(6)
O4 C6 C9 O3 -43.8(8)
C5 C6 C9 O3 -161.8(6)
C8 C6 C9 O3 80.1(8)
O4 C6 C9 O2 136.2(5)
C5 C6 C9 O2 18.2(6)
C8 C6 C9 O2 -100.0(6)
C9 O2 C10 C13 -150.3(5)
C9 O2 C10 C5 -22.5(6)
C6 C5 C10 O2 32.3(6)
C7 C5 C10 O2 155.8(5)
C6 C5 C10 C13 154.3(6)
C7 C5 C10 C13 -82.2(8)
C6 C8 C11 C12 -48.0(8)
C5 C7 C12 C11 2.3(12)
C8 C11 C12 C7 18.8(11)
O2 C10 C13 I 61.2(6)
C5 C10 C13 I -58.4(7)
